data_4512694
loop_
_publ_author_name
'Berryman, Orion B.'
'Johnson, 2nd, Charles A'
'Vonnegut, Chris L.'
'Fajardo, Kevin A.'
'Zakharov, Lev N.'
'Johnson, Darren W.'
'Haley, Michael M.'

_publ_section_title
;
 Solid-State Examination of Conformationally Diverse Sulfonamide Receptors
 Based on Bis(2-anilinoethynyl)pyridine, -Bipyridine, and -Thiophene.
;
_journal_issue 3
_journal_name_full 'Crystal growth &amp; design'
_journal_page_first 1502
_journal_page_last 1511
_journal_paper_doi 10.1021/cg5018856
_journal_volume 15
_journal_year 2015
_chemical_formula_sum 'C42.5 H47.5 F12 N1.5 O4 S2'
_chemical_formula_weight 935.44
_chemical_name_systematic
;
 ?
;
_space_group_IT_number 15
_symmetry_cell_setting monoclinic
_symmetry_space_group_name_Hall '-C 2yc'
_symmetry_space_group_name_H-M 'C 1 2/c 1'
_atom_sites_solution_hydrogens geom
_atom_sites_solution_primary direct
_atom_sites_solution_secondary difmap
_audit_creation_method SHELXL-97
_cell_angle_alpha 90.00
_cell_angle_beta 99.004(6)
_cell_angle_gamma 90.00
_cell_formula_units_Z 16
_cell_length_a 9.986(3)
_cell_length_b 54.639(16)
_cell_length_c 31.711(10)
_cell_measurement_reflns_used 2654
_cell_measurement_temperature 173(2)
_cell_measurement_theta_max 18.50
_cell_measurement_theta_min 2.33
_cell_volume 17089(9)
_computing_cell_refinement 'Bruker SMART'
_computing_data_collection 'Bruker SMART'
_computing_data_reduction 'Bruker SAINT'
_computing_molecular_graphics 'Bruker SHELXTL'
_computing_publication_material 'Bruker SHELXTL'
_computing_structure_refinement 'SHELXL-97 (Sheldrick, 1997)'
_computing_structure_solution 'SHELXS-97 (Sheldrick, 1990)'
_diffrn_ambient_temperature 173(2)
_diffrn_measured_fraction_theta_full 0.943
_diffrn_measured_fraction_theta_max 0.943
_diffrn_measurement_device_type 'CCD area detector'
_diffrn_measurement_method 'phi and omega scans'
_diffrn_radiation_monochromator graphite
_diffrn_radiation_source 'fine-focus sealed tube'
_diffrn_radiation_type MoK\a
_diffrn_radiation_wavelength 0.71073
_diffrn_reflns_av_R_equivalents 0.1520
_diffrn_reflns_av_sigmaI/netI 0.1912
_diffrn_reflns_limit_h_max 12
_diffrn_reflns_limit_h_min -13
_diffrn_reflns_limit_k_max 72
_diffrn_reflns_limit_k_min -70
_diffrn_reflns_limit_l_max 40
_diffrn_reflns_limit_l_min -42
_diffrn_reflns_number 98547
_diffrn_reflns_theta_full 28.49
_diffrn_reflns_theta_max 28.49
_diffrn_reflns_theta_min 0.75
_exptl_absorpt_coefficient_mu 0.221
_exptl_absorpt_correction_T_max 0.9934
_exptl_absorpt_correction_T_min 0.9071
_exptl_absorpt_correction_type multi-scan
_exptl_absorpt_process_details SADABS
_exptl_crystal_colour colorless
_exptl_crystal_density_diffrn 1.454
_exptl_crystal_density_meas 0
_exptl_crystal_density_method 'not measured'
_exptl_crystal_description needle
_exptl_crystal_F_000 7760
_exptl_crystal_size_max 0.45
_exptl_crystal_size_mid 0.06
_exptl_crystal_size_min 0.03
_refine_diff_density_max 0.669
_refine_diff_density_min -0.407
_refine_diff_density_rms 0.072
_refine_ls_extinction_method none
_refine_ls_goodness_of_fit_ref 0.867
_refine_ls_hydrogen_treatment mixed
_refine_ls_matrix_type full
_refine_ls_number_parameters 977
_refine_ls_number_reflns 20434
_refine_ls_number_restraints 0
_refine_ls_restrained_S_all 0.867
_refine_ls_R_factor_all 0.2161
_refine_ls_R_factor_gt 0.0839
_refine_ls_shift/su_max 0.004
_refine_ls_shift/su_mean 0.000
_refine_ls_structure_factor_coef Fsqd
_refine_ls_weighting_details 'calc w=1/[\s^2^(Fo^2^)+(0.0916P)^2^+0.0000P] where P=(Fo^2^+2Fc^2^)/3'
_refine_ls_weighting_scheme calc
_refine_ls_wR_factor_gt 0.1849
_refine_ls_wR_factor_ref 0.2269
_reflns_number_gt 7162
_reflns_number_total 20434
_reflns_threshold_expression >2sigma(I)
_cod_data_source_file cg5018856_si_002.cif
_cod_data_source_block mh16a
_cod_depositor_comments
;
The following automatic conversions were performed:

'_symmetry_cell_setting' value 'Monoclinic' changed to 'monoclinic'
according to
/usr/data/users/saulius/crontab/automatic-downloads/rss-feeds/ACS/lib/dictionaries/cif_core.dic
dictionary named 'cif_core.dic' version 2.4.2 from 2011-04-26.

Automatic conversion script
Id: cif_fix_values 3008 2015-01-20 13:52:24Z robertas 

 Adding full bibliography for 4512691--4512698.cif.

 Adding full bibliography for 4512691--4512698.cif.
;
_cod_original_cell_volume 17090(9)
_cod_original_sg_symbol_H-M C2/c
_cod_original_formula_sum 'C42.50 H47.50 F12 N1.50 O4 S2'
_cod_database_code 4512694

loop_
_symmetry_equiv_pos_as_xyz
'x, y, z'
'-x, y, -z+1/2'
'x+1/2, y+1/2, z'
'-x+1/2, y+1/2, -z+1/2'
'-x, -y, -z'
'x, -y, z-1/2'
'-x+1/2, -y+1/2, -z'
'x+1/2, -y+1/2, z-1/2'

loop_
_atom_site_label
_atom_site_type_symbol
_atom_site_fract_x
_atom_site_fract_y
_atom_site_fract_z
_atom_site_U_iso_or_equiv
_atom_site_adp_type
_atom_site_occupancy
_atom_site_symmetry_multiplicity
_atom_site_calc_flag
_atom_site_refinement_flags
_atom_site_disorder_assembly
_atom_site_disorder_group
S1 S 0.74430(12) 0.03280(2) 0.55065(4) 0.0340(3) Uani 1 1 d . . .
S2 S 0.56544(12) 0.04619(2) 0.61131(4) 0.0364(3) Uani 1 1 d . . .
O1 O 0.7395(3) 0.01359(6) 0.52000(10) 0.0437(8) Uani 1 1 d . . .
O2 O 0.7125(3) 0.05736(6) 0.53791(10) 0.0441(9) Uani 1 1 d . . .
O3 O 0.4852(3) 0.03281(6) 0.63658(10) 0.0429(8) Uani 1 1 d . A .
O4 O 0.6702(3) 0.06246(6) 0.62992(10) 0.0442(9) Uani 1 1 d . A 2
N1 N 1.0000 0.00902(10) 0.7500 0.0336(13) Uani 1 2 d S . .
N2 N 0.6340(3) 0.02490(6) 0.58316(11) 0.0276(8) Uani 1 1 d . A .
C1 C 1.0000 0.06067(14) 0.7500 0.057(2) Uani 1 2 d S . .
H1C H 1.0000 0.0781 0.7500 0.069 Uiso 1 2 calc SR . .
C2 C 0.9149(5) 0.04747(10) 0.71904(16) 0.0498(14) Uani 1 1 d . . .
H2B H 0.8540 0.0558 0.6978 0.060 Uiso 1 1 calc R . .
C3 C 0.9202(4) 0.02173(9) 0.71964(14) 0.0375(12) Uani 1 1 d . . .
C4 C 0.8334(5) 0.00849(9) 0.68713(15) 0.0369(12) Uani 1 1 d . . .
C5 C 0.7598(5) -0.00109(8) 0.65861(15) 0.0338(11) Uani 1 1 d . . .
C6 C 0.6692(4) -0.01312(8) 0.62592(14) 0.0330(11) Uani 1 1 d . A .
C7 C 0.6367(5) -0.03809(9) 0.63002(16) 0.0460(13) Uani 1 1 d . . .
H7A H 0.6781 -0.0469 0.6545 0.055 Uiso 1 1 calc R . .
C8 C 0.5463(5) -0.05019(9) 0.59942(17) 0.0455(13) Uani 1 1 d . B .
C9 C 0.4871(5) -0.03723(9) 0.56393(16) 0.0447(13) Uani 1 1 d . . .
H9A H 0.4256 -0.0453 0.5425 0.054 Uiso 1 1 calc R . .
C10 C 0.5157(5) -0.01265(9) 0.55903(15) 0.0397(12) Uani 1 1 d . A .
H10A H 0.4734 -0.0040 0.5346 0.048 Uiso 1 1 calc R . .
C11 C 0.6055(4) -0.00093(8) 0.58964(14) 0.0300(10) Uani 1 1 d . . .
C12 C 0.5112(7) -0.07716(11) 0.6049(2) 0.0686(18) Uani 1 1 d . . .
C13 C 0.5934(14) -0.08855(18) 0.6468(4) 0.113(5) Uani 0.667(6) 1 d P B 1
H13A H 0.6907 -0.0874 0.6457 0.170 Uiso 0.667(6) 1 calc PR B 1
H13B H 0.5678 -0.1058 0.6491 0.170 Uiso 0.667(6) 1 calc PR B 1
H13C H 0.5726 -0.0795 0.6717 0.170 Uiso 0.667(6) 1 calc PR B 1
C14 C 0.3548(12) -0.07956(19) 0.6055(6) 0.123(5) Uani 0.667(6) 1 d P B 1
H14A H 0.3047 -0.0726 0.5792 0.185 Uiso 0.667(6) 1 calc PR B 1
H14B H 0.3311 -0.0707 0.6302 0.185 Uiso 0.667(6) 1 calc PR B 1
H14C H 0.3309 -0.0969 0.6074 0.185 Uiso 0.667(6) 1 calc PR B 1
C15 C 0.5462(14) -0.09219(19) 0.5678(4) 0.093(3) Uani 0.667(6) 1 d P B 1
H15A H 0.4959 -0.0859 0.5410 0.140 Uiso 0.667(6) 1 calc PR B 1
H15B H 0.5215 -0.1093 0.5714 0.140 Uiso 0.667(6) 1 calc PR B 1
H15C H 0.6437 -0.0910 0.5671 0.140 Uiso 0.667(6) 1 calc PR B 1
C13A C 0.457(3) -0.0797(4) 0.6445(9) 0.113(5) Uani 0.333(6) 1 d P B 2
H13D H 0.3628 -0.0739 0.6403 0.170 Uiso 0.333(6) 1 calc PR B 2
H13E H 0.5114 -0.0701 0.6669 0.170 Uiso 0.333(6) 1 calc PR B 2
H13F H 0.4591 -0.0970 0.6529 0.170 Uiso 0.333(6) 1 calc PR B 2
C14A C 0.428(3) -0.0872(4) 0.5634(10) 0.123(5) Uani 0.333(6) 1 d P B 2
H14D H 0.3923 -0.0735 0.5450 0.185 Uiso 0.333(6) 1 calc PR B 2
H14E H 0.3520 -0.0970 0.5705 0.185 Uiso 0.333(6) 1 calc PR B 2
H14F H 0.4857 -0.0974 0.5485 0.185 Uiso 0.333(6) 1 calc PR B 2
C15A C 0.651(2) -0.0921(4) 0.6093(8) 0.093(3) Uani 0.333(6) 1 d P B 2
H15D H 0.6798 -0.0933 0.5812 0.140 Uiso 0.333(6) 1 calc PR B 2
H15E H 0.6373 -0.1086 0.6202 0.140 Uiso 0.333(6) 1 calc PR B 2
H15F H 0.7203 -0.0836 0.6291 0.140 Uiso 0.333(6) 1 calc PR B 2
C16 C 0.9049(4) 0.03192(9) 0.58315(14) 0.0339(11) Uani 1 1 d . . .
C17 C 0.9712(5) 0.01014(9) 0.58842(16) 0.0418(13) Uani 1 1 d . . .
H17A H 0.9320 -0.0043 0.5750 0.050 Uiso 1 1 calc R . .
C18 C 1.0988(5) 0.00946(11) 0.6140(2) 0.0580(16) Uani 1 1 d . . .
C19 C 1.1530(5) 0.03096(12) 0.63367(17) 0.0566(16) Uani 1 1 d . . .
H19A H 1.2381 0.0305 0.6519 0.068 Uiso 1 1 calc R . .
C20 C 1.0842(5) 0.05281(11) 0.62689(17) 0.0534(15) Uani 1 1 d . . .
C21 C 0.9580(5) 0.05358(10) 0.60176(16) 0.0441(13) Uani 1 1 d . . .
H21A H 0.9090 0.0685 0.5973 0.053 Uiso 1 1 calc R . .
C22 C 1.1749(9) -0.01308(16) 0.6199(4) 0.114(3) Uani 1 1 d . . .
C23 C 1.1476(7) 0.07580(14) 0.6456(3) 0.081(2) Uani 1 1 d . . .
C24 C 0.4530(4) 0.06306(9) 0.57242(14) 0.0357(11) Uani 1 1 d . A .
C25 C 0.4745(5) 0.08737(9) 0.56769(16) 0.0423(12) Uani 1 1 d . . .
H25A H 0.5522 0.0951 0.5832 0.051 Uiso 1 1 calc R A .
C26 C 0.3827(6) 0.10066(9) 0.54021(18) 0.0502(14) Uani 1 1 d . A .
C27 C 0.2726(5) 0.08933(10) 0.51628(17) 0.0504(14) Uani 1 1 d . . .
H27A H 0.2099 0.0985 0.4969 0.060 Uiso 1 1 calc R A .
C28 C 0.2546(5) 0.06443(10) 0.52081(16) 0.0417(12) Uani 1 1 d . A .
C29 C 0.3441(5) 0.05083(8) 0.54882(15) 0.0372(12) Uani 1 1 d . . .
H29A H 0.3320 0.0337 0.5519 0.045 Uiso 1 1 calc R A .
C30 C 0.4006(9) 0.12757(14) 0.5354(3) 0.075(2) Uani 1 1 d . . .
C31 C 0.1382(6) 0.05220(11) 0.4934(2) 0.0564(16) Uani 1 1 d . . .
F1 F 1.1148(8) -0.02887(16) 0.6404(4) 0.293(7) Uani 1 1 d . . .
F2 F 1.2951(4) -0.01339(8) 0.6342(2) 0.140(2) Uani 1 1 d . . .
F3 F 1.1626(8) -0.02641(14) 0.5870(4) 0.282(7) Uani 1 1 d . . .
F4 F 1.0625(4) 0.09054(8) 0.65800(16) 0.1203(18) Uani 1 1 d . . .
F5 F 1.2300(6) 0.07125(11) 0.6821(2) 0.189(3) Uani 1 1 d . . .
F6 F 1.2226(6) 0.08642(10) 0.62277(18) 0.166(3) Uani 1 1 d . . .
F7 F 0.493(3) 0.1371(3) 0.5700(5) 0.091(6) Uani 0.50 1 d P A 1
F8 F 0.3013(17) 0.1402(4) 0.5320(14) 0.205(19) Uani 0.50 1 d P A 1
F9 F 0.468(3) 0.1335(3) 0.5043(8) 0.148(10) Uani 0.50 1 d P A 1
F7A F 0.514(2) 0.1347(4) 0.5439(10) 0.166(14) Uani 0.50 1 d P A 2
F8A F 0.315(2) 0.1398(3) 0.5537(7) 0.136(9) Uani 0.50 1 d P A 2
F9A F 0.355(3) 0.1347(4) 0.4943(8) 0.158(10) Uani 0.50 1 d P A 2
F10 F 0.0243(4) 0.06448(7) 0.49067(16) 0.1226(19) Uani 1 1 d . A .
F11 F 0.1597(4) 0.04706(7) 0.45473(11) 0.0889(12) Uani 1 1 d . A .
F12 F 0.1063(3) 0.03027(7) 0.50835(11) 0.0764(10) Uani 1 1 d . A .
S1' S 0.55648(12) 0.21718(2) 0.55065(4) 0.0347(3) Uani 1 1 d . . .
S2' S 0.79596(12) 0.20380(2) 0.61132(4) 0.0355(3) Uani 1 1 d . . .
O1' O 0.9011(3) 0.21722(6) 0.63682(10) 0.0459(9) Uani 1 1 d . . .
O2' O 0.7100(3) 0.18772(6) 0.63007(10) 0.0435(9) Uani 1 1 d . . .
O3' O 0.5299(3) 0.23618(6) 0.52020(10) 0.0431(8) Uani 1 1 d . . .
O4' O 0.5758(3) 0.19256(6) 0.53804(10) 0.0432(8) Uani 1 1 d . . .
N1' N 0.5000 0.24080(10) 0.7500 0.0367(14) Uani 1 2 d S . .
N2' N 0.6990(3) 0.22523(6) 0.58323(11) 0.0282(8) Uani 1 1 d . . .
C1' C 0.5000 0.18960(15) 0.7500 0.061(2) Uani 1 2 d S . .
H1'C H 0.5000 0.1722 0.7500 0.073 Uiso 1 2 calc SR . .
C2' C 0.5538(5) 0.20276(10) 0.71919(16) 0.0484(13) Uani 1 1 d . . .
H2'B H 0.5930 0.1945 0.6978 0.058 Uiso 1 1 calc R . .
C3' C 0.5500(4) 0.22823(9) 0.71998(14) 0.0353(11) Uani 1 1 d . . .
C4' C 0.6032(5) 0.24163(9) 0.68674(15) 0.0370(12) Uani 1 1 d . . .
C5' C 0.6486(5) 0.25118(9) 0.65838(14) 0.0365(12) Uani 1 1 d . . .
C6' C 0.7073(4) 0.26335(9) 0.62593(14) 0.0342(11) Uani 1 1 d . . .
C7' C 0.7438(5) 0.28795(9) 0.62985(16) 0.0469(13) Uani 1 1 d . . .
H7'A H 0.7286 0.2966 0.6547 0.056 Uiso 1 1 calc R . .
C8' C 0.8011(5) 0.30033(9) 0.59924(16) 0.0462(13) Uani 1 1 d . C .
C9' C 0.8274(5) 0.28715(9) 0.56398(16) 0.0443(13) Uani 1 1 d . . .
H9'A H 0.8698 0.2951 0.5429 0.053 Uiso 1 1 calc R . .
C10' C 0.7932(4) 0.26309(9) 0.55923(14) 0.0377(12) Uani 1 1 d . . .
H10B H 0.8103 0.2546 0.5345 0.045 Uiso 1 1 calc R . .
C11' C 0.7343(4) 0.25088(8) 0.58961(13) 0.0257(10) Uani 1 1 d . . .
C12' C 0.8439(7) 0.32700(10) 0.6057(2) 0.0659(18) Uani 1 1 d . . .
C13' C 0.8070(14) 0.33865(18) 0.6475(4) 0.097(4) Uani 0.667(7) 1 d P C 1
H13G H 0.8794 0.3352 0.6714 0.145 Uiso 0.667(7) 1 calc PR C 1
H13H H 0.7216 0.3317 0.6536 0.145 Uiso 0.667(7) 1 calc PR C 1
H13I H 0.7970 0.3564 0.6438 0.145 Uiso 0.667(7) 1 calc PR C 1
C14' C 0.7692(15) 0.34234(18) 0.5682(4) 0.109(5) Uani 0.667(7) 1 d P C 1
H14G H 0.8179 0.3412 0.5438 0.163 Uiso 0.667(7) 1 calc PR C 1
H14H H 0.7656 0.3595 0.5771 0.163 Uiso 0.667(7) 1 calc PR C 1
H14I H 0.6768 0.3361 0.5601 0.163 Uiso 0.667(7) 1 calc PR C 1
C15' C 1.0018(11) 0.3291(2) 0.6051(6) 0.127(6) Uani 0.667(7) 1 d P C 1
H15G H 1.0374 0.3130 0.5986 0.190 Uiso 0.667(7) 1 calc PR C 1
H15H H 1.0474 0.3345 0.6331 0.190 Uiso 0.667(7) 1 calc PR C 1
H15I H 1.0184 0.3409 0.5833 0.190 Uiso 0.667(7) 1 calc PR C 1
C13B C 0.710(3) 0.3419(4) 0.6123(9) 0.097(4) Uani 0.333(7) 1 d P C 2
H13J H 0.6780 0.3361 0.6381 0.145 Uiso 0.333(7) 1 calc PR C 2
H13K H 0.6397 0.3394 0.5875 0.145 Uiso 0.333(7) 1 calc PR C 2
H13L H 0.7320 0.3594 0.6152 0.145 Uiso 0.333(7) 1 calc PR C 2
C14B C 0.876(3) 0.3366(4) 0.5634(9) 0.109(5) Uani 0.333(7) 1 d P C 2
H14J H 0.9575 0.3285 0.5567 0.163 Uiso 0.333(7) 1 calc PR C 2
H14K H 0.8913 0.3543 0.5655 0.163 Uiso 0.333(7) 1 calc PR C 2
H14L H 0.7995 0.3332 0.5408 0.163 Uiso 0.333(7) 1 calc PR C 2
C15B C 0.937(3) 0.3293(4) 0.6426(12) 0.127(6) Uani 0.333(7) 1 d P C 2
H15J H 1.0190 0.3201 0.6396 0.190 Uiso 0.333(7) 1 calc PR C 2
H15K H 0.8977 0.3230 0.6668 0.190 Uiso 0.333(7) 1 calc PR C 2
H15L H 0.9600 0.3467 0.6474 0.190 Uiso 0.333(7) 1 calc PR C 2
C16' C 0.4290(4) 0.21773(9) 0.58286(15) 0.0347(11) Uani 1 1 d . . .
C17' C 0.3672(5) 0.23992(10) 0.58872(17) 0.0454(13) Uani 1 1 d . . .
H17B H 0.3937 0.2544 0.5757 0.054 Uiso 1 1 calc R . .
C18' C 0.2658(5) 0.24044(11) 0.61392(18) 0.0499(14) Uani 1 1 d . . .
C19' C 0.2307(5) 0.21895(12) 0.63337(17) 0.0565(16) Uani 1 1 d . . .
H19B H 0.1627 0.2193 0.6512 0.068 Uiso 1 1 calc R . .
C20' C 0.2936(5) 0.19744(11) 0.62690(18) 0.0518(15) Uani 1 1 d . . .
C21' C 0.3932(5) 0.19640(9) 0.60195(15) 0.0404(12) Uani 1 1 d . . .
H21B H 0.4370 0.1814 0.5978 0.049 Uiso 1 1 calc R . .
C22' C 0.1967(10) 0.26335(16) 0.6202(4) 0.111(3) Uani 1 1 d . . .
C23' C 0.2475(7) 0.17397(15) 0.6450(3) 0.086(2) Uani 1 1 d . . .
C24' C 0.8696(4) 0.18700(9) 0.57243(15) 0.0365(11) Uani 1 1 d . . .
C25' C 0.8428(5) 0.16274(9) 0.56797(16) 0.0424(12) Uani 1 1 d . . .
H25B H 0.7813 0.1551 0.5838 0.051 Uiso 1 1 calc R . .
C26' C 0.9062(5) 0.14945(10) 0.54009(19) 0.0541(15) Uani 1 1 d . D .
C27' C 0.9934(5) 0.16069(10) 0.51642(18) 0.0499(14) Uani 1 1 d . . .
H27B H 1.0375 0.1514 0.4973 0.060 Uiso 1 1 calc R . .
C28' C 1.0160(5) 0.18544(10) 0.52069(16) 0.0421(13) Uani 1 1 d . . .
C29' C 0.9561(5) 0.19916(9) 0.54876(15) 0.0386(12) Uani 1 1 d . . .
H29B H 0.9726 0.2162 0.5520 0.046 Uiso 1 1 calc R . .
C30' C 0.8811(9) 0.12246(13) 0.5350(3) 0.077(2) Uani 1 1 d . . .
C31' C 1.1058(6) 0.19762(10) 0.4931(2) 0.0531(15) Uani 1 1 d . . .
F1' F 0.2756(6) 0.27894(15) 0.6395(4) 0.279(7) Uani 1 1 d . . .
F2' F 0.1714(10) 0.27632(14) 0.5859(3) 0.263(6) Uani 1 1 d . . .
F3' F 0.0894(5) 0.26355(9) 0.63418(19) 0.139(2) Uani 1 1 d . . .
F4' F 0.2025(7) 0.17904(12) 0.6827(2) 0.192(3) Uani 1 1 d . . .
F5' F 0.1497(5) 0.16376(9) 0.62278(18) 0.163(3) Uani 1 1 d . . .
F6' F 0.3454(4) 0.15928(8) 0.65770(16) 0.1191(18) Uani 1 1 d . . .
F7' F 0.8011(15) 0.1137(2) 0.5585(8) 0.114(9) Uani 0.50 1 d P D 1
F8' F 0.865(4) 0.1152(3) 0.4963(5) 0.149(11) Uani 0.50 1 d P D 1
F9' F 0.998(2) 0.1092(3) 0.5497(7) 0.096(5) Uani 0.50 1 d P D 1
F7B F 0.850(5) 0.1123(3) 0.5694(8) 0.28(2) Uani 0.50 1 d P D 2
F8B F 0.766(2) 0.1184(3) 0.5096(12) 0.159(8) Uani 0.50 1 d P D 2
F9B F 0.963(3) 0.1114(4) 0.5196(18) 0.25(2) Uani 0.50 1 d P D 2
F10' F 1.0451(4) 0.20293(8) 0.45488(11) 0.0890(12) Uani 1 1 d . . .
F11' F 1.2164(4) 0.18555(8) 0.49054(16) 0.1216(18) Uani 1 1 d . . .
F12' F 1.1519(3) 0.21967(7) 0.50853(11) 0.0769(10) Uani 1 1 d . . .

loop_
_atom_site_aniso_label
_atom_site_aniso_U_11
_atom_site_aniso_U_22
_atom_site_aniso_U_33
_atom_site_aniso_U_23
_atom_site_aniso_U_13
_atom_site_aniso_U_12
S1 0.0340(7) 0.0356(7) 0.0306(7) 0.0034(6) -0.0003(5) -0.0001(5)
S2 0.0364(7) 0.0358(7) 0.0353(7) -0.0041(6) -0.0004(5) 0.0023(6)
O1 0.043(2) 0.051(2) 0.036(2) -0.0049(17) 0.0009(15) -0.0050(16)
O2 0.043(2) 0.044(2) 0.045(2) 0.0091(17) 0.0059(16) 0.0014(16)
O3 0.043(2) 0.049(2) 0.0363(19) 0.0031(16) 0.0064(16) 0.0045(16)
O4 0.049(2) 0.037(2) 0.042(2) -0.0108(16) -0.0073(16) -0.0023(16)
N1 0.037(3) 0.047(4) 0.013(3) 0.000 -0.006(2) 0.000
N2 0.029(2) 0.025(2) 0.027(2) 0.0031(16) 0.0004(16) -0.0011(16)
C1 0.072(6) 0.040(5) 0.049(5) 0.000 -0.023(4) 0.000
C2 0.049(3) 0.058(4) 0.038(3) 0.008(3) -0.007(2) 0.001(3)
C3 0.034(3) 0.052(3) 0.028(3) -0.002(2) 0.006(2) -0.001(2)
C4 0.039(3) 0.041(3) 0.028(3) 0.007(2) -0.003(2) 0.004(2)
C5 0.035(3) 0.036(3) 0.029(3) 0.001(2) -0.001(2) 0.010(2)
C6 0.040(3) 0.030(3) 0.028(3) -0.002(2) -0.001(2) 0.000(2)
C7 0.064(4) 0.038(3) 0.035(3) 0.009(2) 0.002(3) 0.003(3)
C8 0.059(4) 0.034(3) 0.043(3) -0.002(2) 0.009(3) -0.008(3)
C9 0.053(3) 0.041(3) 0.038(3) -0.007(2) 0.003(2) -0.014(2)
C10 0.037(3) 0.049(3) 0.032(3) 0.003(2) 0.000(2) -0.003(2)
C11 0.031(2) 0.031(3) 0.027(3) -0.003(2) -0.002(2) 0.000(2)
C12 0.103(5) 0.038(4) 0.065(4) -0.006(3) 0.013(4) -0.016(3)
C13 0.161(12) 0.031(6) 0.135(10) 0.036(6) -0.013(10) -0.010(6)
C14 0.109(9) 0.050(6) 0.228(17) 0.006(8) 0.082(10) -0.026(6)
C15 0.140(11) 0.070(7) 0.082(7) -0.013(6) 0.054(7) -0.005(7)
C13A 0.161(12) 0.031(6) 0.135(10) 0.036(6) -0.013(10) -0.010(6)
C14A 0.109(9) 0.050(6) 0.228(17) 0.006(8) 0.082(10) -0.026(6)
C15A 0.140(11) 0.070(7) 0.082(7) -0.013(6) 0.054(7) -0.005(7)
C16 0.026(2) 0.041(3) 0.035(3) 0.006(2) 0.006(2) -0.001(2)
C17 0.035(3) 0.037(3) 0.055(3) 0.001(3) 0.012(2) 0.004(2)
C18 0.030(3) 0.069(4) 0.074(4) 0.019(3) 0.005(3) 0.006(3)
C19 0.038(3) 0.086(5) 0.044(3) -0.002(3) 0.003(3) -0.003(3)
C20 0.037(3) 0.074(4) 0.050(4) -0.015(3) 0.011(3) -0.008(3)
C21 0.038(3) 0.048(3) 0.047(3) -0.011(3) 0.010(2) -0.007(2)
C22 0.090(7) 0.053(5) 0.185(10) 0.030(6) -0.022(7) 0.017(5)
C23 0.055(4) 0.098(6) 0.084(5) -0.051(5) -0.010(4) -0.028(4)
C24 0.032(3) 0.041(3) 0.031(3) -0.002(2) -0.006(2) 0.003(2)
C25 0.041(3) 0.033(3) 0.051(3) -0.007(2) 0.002(2) 0.001(2)
C26 0.056(4) 0.032(3) 0.066(4) 0.002(3) 0.020(3) 0.011(3)
C27 0.057(4) 0.046(4) 0.048(3) 0.005(3) 0.007(3) 0.015(3)
C28 0.033(3) 0.045(3) 0.046(3) -0.005(3) 0.004(2) 0.010(2)
C29 0.041(3) 0.025(3) 0.046(3) -0.002(2) 0.009(2) 0.013(2)
C30 0.058(5) 0.062(5) 0.105(7) 0.019(5) 0.010(5) 0.009(4)
C31 0.050(4) 0.054(4) 0.059(4) -0.003(3) -0.010(3) 0.025(3)
F1 0.219(8) 0.172(7) 0.546(18) 0.226(10) 0.243(10) 0.134(6)
F2 0.054(3) 0.101(4) 0.247(6) 0.011(4) -0.027(3) 0.032(2)
F3 0.197(8) 0.140(6) 0.436(14) -0.145(9) -0.184(9) 0.125(6)
F4 0.100(3) 0.103(3) 0.169(5) -0.090(3) 0.054(3) -0.034(3)
F5 0.159(5) 0.174(6) 0.197(6) -0.084(5) -0.088(5) -0.019(4)
F6 0.203(5) 0.148(5) 0.181(5) -0.114(4) 0.141(5) -0.137(4)
F7 0.110(14) 0.036(6) 0.116(10) 0.001(7) -0.018(8) -0.003(6)
F8 0.055(9) 0.053(10) 0.47(5) 0.04(2) -0.06(2) 0.013(7)
F9 0.27(3) 0.062(10) 0.132(17) 0.024(11) 0.09(2) -0.019(17)
F7A 0.083(10) 0.076(16) 0.32(4) 0.11(3) -0.02(3) -0.003(9)
F8A 0.18(2) 0.036(8) 0.214(17) -0.037(9) 0.093(16) 0.006(9)
F9A 0.28(3) 0.052(8) 0.140(13) 0.042(7) 0.029(18) 0.034(15)
F10 0.063(2) 0.095(3) 0.187(5) -0.074(3) -0.052(3) 0.031(2)
F11 0.104(3) 0.116(3) 0.046(2) -0.019(2) 0.009(2) -0.028(2)
F12 0.068(2) 0.083(3) 0.071(2) -0.002(2) -0.0103(18) -0.0191(19)
S1' 0.0374(7) 0.0392(7) 0.0294(6) -0.0022(6) 0.0116(5) -0.0015(6)
S2' 0.0405(7) 0.0340(7) 0.0341(7) 0.0029(6) 0.0123(6) 0.0035(6)
O1' 0.043(2) 0.055(2) 0.040(2) -0.0035(17) 0.0085(16) 0.0030(17)
O2' 0.049(2) 0.044(2) 0.041(2) 0.0131(16) 0.0174(16) 0.0011(16)
O3' 0.050(2) 0.052(2) 0.0302(18) 0.0057(16) 0.0157(16) 0.0002(17)
O4' 0.048(2) 0.037(2) 0.046(2) -0.0133(16) 0.0107(16) -0.0017(16)
N1' 0.046(3) 0.047(4) 0.021(3) 0.000 0.017(3) 0.000
N2' 0.030(2) 0.030(2) 0.028(2) 0.0005(16) 0.0128(16) 0.0003(16)
C1' 0.100(7) 0.043(5) 0.048(5) 0.000 0.036(5) 0.000
C2' 0.060(4) 0.053(4) 0.036(3) -0.004(3) 0.018(3) 0.005(3)
C3' 0.033(3) 0.048(3) 0.025(3) -0.001(2) 0.006(2) 0.002(2)
C4' 0.038(3) 0.044(3) 0.031(3) -0.006(2) 0.011(2) 0.007(2)
C5' 0.041(3) 0.048(3) 0.024(3) -0.008(2) 0.018(2) 0.005(2)
C6' 0.035(3) 0.037(3) 0.031(3) -0.003(2) 0.008(2) 0.003(2)
C7' 0.067(4) 0.038(3) 0.035(3) -0.005(2) 0.006(3) 0.002(3)
C8' 0.063(4) 0.034(3) 0.041(3) 0.002(2) 0.004(3) -0.007(3)
C9' 0.061(3) 0.034(3) 0.039(3) 0.002(2) 0.012(3) -0.015(2)
C10' 0.040(3) 0.049(3) 0.027(3) 0.002(2) 0.015(2) -0.006(2)
C11' 0.031(2) 0.025(2) 0.023(2) -0.0027(19) 0.0099(19) 0.0002(19)
C12' 0.101(5) 0.033(3) 0.060(4) -0.003(3) 0.000(4) -0.015(3)
C13' 0.140(11) 0.042(5) 0.105(9) -0.028(6) 0.006(7) -0.013(6)
C14' 0.158(14) 0.027(6) 0.122(9) 0.018(6) -0.040(12) -0.003(7)
C15' 0.079(8) 0.056(6) 0.239(19) -0.012(9) 0.002(9) -0.047(6)
C13B 0.140(11) 0.042(5) 0.105(9) -0.028(6) 0.006(7) -0.013(6)
C14B 0.158(14) 0.027(6) 0.122(9) 0.018(6) -0.040(12) -0.003(7)
C15B 0.079(8) 0.056(6) 0.239(19) -0.012(9) 0.002(9) -0.047(6)
C16' 0.031(3) 0.038(3) 0.037(3) -0.002(2) 0.010(2) -0.004(2)
C17' 0.031(3) 0.048(3) 0.061(4) 0.000(3) 0.018(3) -0.001(2)
C18' 0.031(3) 0.060(4) 0.060(4) -0.014(3) 0.011(3) -0.004(3)
C19' 0.035(3) 0.093(5) 0.043(3) 0.002(3) 0.011(3) -0.002(3)
C20' 0.028(3) 0.073(4) 0.055(4) 0.024(3) 0.006(3) -0.002(3)
C21' 0.036(3) 0.049(3) 0.036(3) 0.009(2) 0.003(2) 0.001(2)
C22' 0.116(8) 0.058(5) 0.171(10) -0.027(6) 0.060(7) 0.004(5)
C23' 0.051(4) 0.113(6) 0.099(6) 0.065(5) 0.032(4) 0.002(4)
C24' 0.032(3) 0.035(3) 0.044(3) 0.002(2) 0.011(2) 0.011(2)
C25' 0.046(3) 0.033(3) 0.050(3) 0.004(2) 0.014(3) 0.013(2)
C26' 0.053(4) 0.032(3) 0.076(4) -0.006(3) 0.009(3) 0.006(3)
C27' 0.054(3) 0.040(3) 0.056(4) -0.011(3) 0.007(3) 0.016(3)
C28' 0.035(3) 0.047(3) 0.046(3) 0.009(3) 0.013(2) 0.017(2)
C29' 0.039(3) 0.035(3) 0.041(3) -0.001(2) 0.005(2) 0.006(2)
C30' 0.092(6) 0.043(4) 0.098(7) -0.012(5) 0.025(6) 0.016(4)
C31' 0.060(4) 0.035(3) 0.070(4) 0.006(3) 0.027(3) 0.019(3)
F1' 0.115(5) 0.154(6) 0.532(17) -0.221(9) -0.063(7) 0.062(4)
F2' 0.332(12) 0.137(6) 0.394(13) 0.124(8) 0.284(11) 0.157(8)
F3' 0.094(3) 0.112(4) 0.238(6) -0.004(4) 0.108(4) 0.029(3)
F4' 0.223(7) 0.186(6) 0.203(6) 0.083(5) 0.146(6) 0.006(5)
F5' 0.125(4) 0.146(5) 0.183(6) 0.109(4) -0.085(4) -0.095(4)
F6' 0.078(3) 0.106(3) 0.167(4) 0.093(3) -0.001(3) -0.007(2)
F7' 0.087(8) 0.033(6) 0.26(2) -0.042(9) 0.136(13) -0.026(5)
F8' 0.26(3) 0.047(6) 0.116(11) -0.038(6) -0.042(16) 0.056(15)
F9' 0.100(9) 0.025(5) 0.169(12) 0.029(7) 0.041(8) 0.019(5)
F7B 0.63(7) 0.048(10) 0.146(16) 0.009(10) 0.01(2) 0.030(16)
F8B 0.160(15) 0.040(8) 0.25(2) -0.025(10) -0.066(15) -0.011(8)
F9B 0.19(3) 0.051(13) 0.57(7) -0.05(3) 0.23(4) 0.011(15)
F10' 0.102(3) 0.119(3) 0.045(2) 0.024(2) 0.007(2) -0.021(2)
F11' 0.108(3) 0.098(3) 0.186(5) 0.072(3) 0.107(3) 0.054(3)
F12' 0.081(3) 0.087(3) 0.071(2) 0.005(2) 0.0354(19) -0.016(2)

loop_
_atom_type_symbol
_atom_type_description
_atom_type_scat_dispersion_real
_atom_type_scat_dispersion_imag
_atom_type_scat_source
C C 0.0033 0.0016 'International Tables Vol C Tables 4.2.6.8 and 6.1.1.4'
H H 0.0000 0.0000 'International Tables Vol C Tables 4.2.6.8 and 6.1.1.4'
N N 0.0061 0.0033 'International Tables Vol C Tables 4.2.6.8 and 6.1.1.4'
F F 0.0171 0.0103 'International Tables Vol C Tables 4.2.6.8 and 6.1.1.4'
S S 0.1246 0.1234 'International Tables Vol C Tables 4.2.6.8 and 6.1.1.4'
O O 0.0106 0.0060 'International Tables Vol C Tables 4.2.6.8 and 6.1.1.4'

loop_
_geom_angle_atom_site_label_1
_geom_angle_atom_site_label_2
_geom_angle_atom_site_label_3
_geom_angle
_geom_angle_site_symmetry_1
_geom_angle_site_symmetry_3
O2 S1 O1 121.2(2) . .
O2 S1 N2 106.17(19) . .
O1 S1 N2 105.89(19) . .
O2 S1 C16 109.5(2) . .
O1 S1 C16 108.0(2) . .
N2 S1 C16 104.95(19) . .
O3 S2 O4 121.9(2) . .
O3 S2 N2 104.87(19) . .
O4 S2 N2 108.56(19) . .
O3 S2 C24 107.8(2) . .
O4 S2 C24 107.7(2) . .
N2 S2 C24 104.8(2) . .
C3 N1 C3 117.7(6) 2_756 .
C11 N2 S2 119.4(3) . .
C11 N2 S1 119.7(3) . .
S2 N2 S1 120.7(2) . .
C2 C1 C2 117.7(7) . 2_756
C1 C2 C3 119.3(5) . .
N1 C3 C2 122.9(5) . .
N1 C3 C4 118.6(5) . .
C2 C3 C4 118.5(4) . .
C5 C4 C3 175.6(5) . .
C4 C5 C6 177.5(5) . .
C11 C6 C7 117.1(4) . .
C11 C6 C5 122.4(4) . .
C7 C6 C5 120.5(4) . .
C8 C7 C6 122.0(4) . .
C9 C8 C7 118.4(5) . .
C9 C8 C12 120.6(5) . .
C7 C8 C12 121.1(5) . .
C8 C9 C10 121.2(5) . .
C11 C10 C9 119.7(4) . .
C10 C11 C6 121.6(4) . .
C10 C11 N2 118.1(4) . .
C6 C11 N2 120.2(4) . .
C13A C12 C15 141.3(11) . .
C13A C12 C8 108.3(10) . .
C15 C12 C8 110.4(6) . .
C13A C12 C14A 118.5(15) . .
C15 C12 C14A 46.2(9) . .
C8 C12 C14A 110.4(10) . .
C13A C12 C14 58.2(12) . .
C15 C12 C14 108.3(8) . .
C8 C12 C14 109.1(6) . .
C14A C12 C14 64.8(11) . .
C13A C12 C13 56.5(11) . .
C15 C12 C13 106.7(8) . .
C8 C12 C13 112.1(6) . .
C14A C12 C13 136.0(11) . .
C14 C12 C13 110.1(8) . .
C13A C12 C15A 108.3(14) . .
C15 C12 C15A 59.3(9) . .
C8 C12 C15A 106.8(9) . .
C14A C12 C15A 103.9(13) . .
C14 C12 C15A 144.1(10) . .
C13 C12 C15A 52.8(9) . .
C17 C16 C21 123.1(4) . .
C17 C16 S1 118.4(4) . .
C21 C16 S1 118.4(4) . .
C16 C17 C18 118.4(5) . .
C19 C18 C17 119.3(5) . .
C19 C18 C22 120.0(6) . .
C17 C18 C22 120.7(7) . .
C20 C19 C18 120.7(5) . .
C19 C20 C21 120.2(5) . .
C19 C20 C23 119.9(6) . .
C21 C20 C23 119.8(6) . .
C20 C21 C16 118.2(5) . .
F2 C22 F3 105.2(10) . .
F2 C22 F1 108.3(9) . .
F3 C22 F1 92.2(10) . .
F2 C22 C18 122.0(8) . .
F3 C22 C18 113.9(9) . .
F1 C22 C18 111.1(9) . .
F6 C23 F4 111.8(8) . .
F6 C23 F5 104.0(6) . .
F4 C23 F5 101.5(6) . .
F6 C23 C20 114.5(6) . .
F4 C23 C20 113.1(6) . .
F5 C23 C20 110.8(7) . .
C25 C24 C29 122.3(4) . .
C25 C24 S2 119.2(4) . .
C29 C24 S2 118.5(4) . .
C24 C25 C26 119.2(5) . .
C25 C26 C27 120.5(5) . .
C25 C26 C30 120.6(6) . .
C27 C26 C30 118.9(6) . .
C26 C27 C28 119.3(5) . .
C29 C28 C27 121.1(5) . .
C29 C28 C31 120.1(5) . .
C27 C28 C31 118.8(5) . .
C28 C29 C24 117.5(4) . .
F7A C30 F8 125.3(16) . .
F7A C30 F8A 113.8(19) . .
F8 C30 F8A 31(2) . .
F7A C30 F9 60.7(14) . .
F8 C30 F9 107(2) . .
F8A C30 F9 131.0(16) . .
F7A C30 F9A 106.4(17) . .
F8 C30 F9A 66.8(17) . .
F8A C30 F9A 97.8(16) . .
F9 C30 F9A 49.1(13) . .
F7A C30 F7 39.1(18) . .
F8 C30 F7 106.6(19) . .
F8A C30 F7 81.8(14) . .
F9 C30 F7 98.4(15) . .
F9A C30 F7 135.3(14) . .
F7A C30 C26 115.1(10) . .
F8 C30 C26 117.8(13) . .
F8A C30 C26 111.6(12) . .
F9 C30 C26 113.7(10) . .
F9A C30 C26 110.5(12) . .
F7 C30 C26 110.9(10) . .
F11 C31 F10 108.4(5) . .
F11 C31 F12 102.8(5) . .
F10 C31 F12 103.2(5) . .
F11 C31 C28 114.4(5) . .
F10 C31 C28 113.4(5) . .
F12 C31 C28 113.5(5) . .
O3' S1' O4' 121.4(2) . .
O3' S1' N2' 106.16(19) . .
O4' S1' N2' 106.28(19) . .
O3' S1' C16' 108.0(2) . .
O4' S1' C16' 108.8(2) . .
N2' S1' C16' 105.0(2) . .
O2' S2' O1' 121.4(2) . .
O2' S2' N2' 108.43(19) . .
O1' S2' N2' 104.7(2) . .
O2' S2' C24' 108.2(2) . .
O1' S2' C24' 108.1(2) . .
N2' S2' C24' 104.90(19) . .
C3' N1' C3' 118.0(6) . 2_656
C11' N2' S1' 120.1(3) . .
C11' N2' S2' 119.4(3) . .
S1' N2' S2' 120.3(2) . .
C2' C1' C2' 117.6(7) 2_656 .
C1' C2' C3' 119.4(5) . .
N1' C3' C2' 122.8(5) . .
N1' C3' C4' 118.7(4) . .
C2' C3' C4' 118.5(4) . .
C5' C4' C3' 175.8(5) . .
C4' C5' C6' 177.1(5) . .
C7' C6' C11' 117.5(4) . .
C7' C6' C5' 121.1(4) . .
C11' C6' C5' 121.3(4) . .
C8' C7' C6' 122.8(5) . .
C7' C8' C9' 117.6(5) . .
C7' C8' C12' 120.9(5) . .
C9' C8' C12' 121.3(5) . .
C10' C9' C8' 120.9(5) . .
C9' C10' C11' 121.2(4) . .
C10' C11' C6' 119.8(4) . .
C10' C11' N2' 119.4(4) . .
C6' C11' N2' 120.7(4) . .
C15B C12' C14B 120.6(17) . .
C15B C12' C8' 109.9(11) . .
C14B C12' C8' 107.7(10) . .
C15B C12' C14' 141.2(11) . .
C14B C12' C14' 43.8(10) . .
C8' C12' C14' 108.9(6) . .
C15B C12' C13' 57.4(14) . .
C14B C12' C13' 135.8(11) . .
C8' C12' C13' 113.8(6) . .
C14' C12' C13' 106.3(8) . .
C15B C12' C15' 57.6(14) . .
C14B C12' C15' 67.6(12) . .
C8' C12' C15' 109.0(6) . .
C14' C12' C15' 108.3(9) . .
C13' C12' C15' 110.3(8) . .
C15B C12' C13B 107.7(17) . .
C14B C12' C13B 103.5(14) . .
C8' C12' C13B 106.5(9) . .
C14' C12' C13B 60.9(11) . .
C13' C12' C13B 51.1(9) . .
C15' C12' C13B 144.5(9) . .
C17' C16' C21' 121.7(4) . .
C17' C16' S1' 118.2(4) . .
C21' C16' S1' 120.1(4) . .
C18' C17' C16' 118.5(5) . .
C17' C18' C19' 119.6(5) . .
C17' C18' C22' 120.1(6) . .
C19' C18' C22' 120.3(6) . .
C20' C19' C18' 120.4(5) . .
C19' C20' C21' 121.2(5) . .
C19' C20' C23' 120.1(5) . .
C21' C20' C23' 118.6(6) . .
C20' C21' C16' 118.6(5) . .
F3' C22' F1' 109.7(9) . .
F3' C22' F2' 103.5(10) . .
F1' C22' F2' 93.6(10) . .
F3' C22' C18' 121.2(8) . .
F1' C22' C18' 112.1(9) . .
F2' C22' C18' 113.0(9) . .
F5' C23' F6' 113.0(8) . .
F5' C23' F4' 104.5(6) . .
F6' C23' F4' 101.1(6) . .
F5' C23' C20' 115.1(6) . .
F6' C23' C20' 112.9(5) . .
F4' C23' C20' 108.8(7) . .
C25' C24' C29' 122.5(4) . .
C25' C24' S2' 118.6(4) . .
C29' C24' S2' 118.8(4) . .
C24' C25' C26' 118.8(5) . .
C25' C26' C27' 120.6(5) . .
C25' C26' C30' 120.2(6) . .
C27' C26' C30' 119.2(6) . .
C28' C27' C26' 119.5(5) . .
C29' C28' C27' 121.4(5) . .
C29' C28' C31' 119.8(5) . .
C27' C28' C31' 118.8(5) . .
C28' C29' C24' 117.2(5) . .
F9B C30' F7' 126.2(16) . .
F9B C30' F8' 55(2) . .
F7' C30' F8' 117.0(16) . .
F9B C30' F7B 113.5(19) . .
F7' C30' F7B 25.0(19) . .
F8' C30' F7B 131.5(15) . .
F9B C30' F8B 105(2) . .
F7' C30' F8B 74.1(13) . .
F8' C30' F8B 52.6(13) . .
F7B C30' F8B 98.2(19) . .
F9B C30' F9' 44(3) . .
F7' C30' F9' 100.2(13) . .
F8' C30' F9' 97.7(15) . .
F7B C30' F9' 78.0(19) . .
F8B C30' F9' 136.5(13) . .
F9B C30' C26' 115.6(13) . .
F7' C30' C26' 114.7(8) . .
F8' C30' C26' 113.7(10) . .
F7B C30' C26' 112.7(11) . .
F8B C30' C26' 110.3(9) . .
F9' C30' C26' 111.0(10) . .
F10' C31' F11' 109.3(5) . .
F10' C31' F12' 102.7(4) . .
F11' C31' F12' 103.3(5) . .
F10' C31' C28' 114.1(5) . .
F11' C31' C28' 113.7(5) . .
F12' C31' C28' 112.6(5) . .

loop_
_geom_bond_atom_site_label_1
_geom_bond_atom_site_label_2
_geom_bond_distance
_geom_bond_site_symmetry_2
S1 O2 1.423(3) .
S1 O1 1.426(3) .
S1 N2 1.678(4) .
S1 C16 1.766(4) .
S2 O3 1.421(3) .
S2 O4 1.428(3) .
S2 N2 1.676(4) .
S2 C24 1.788(5) .
N1 C3 1.343(5) 2_756
N1 C3 1.343(5) .
N2 C11 1.461(5) .
C1 C2 1.395(6) .
C1 C2 1.395(6) 2_756
C2 C3 1.408(7) .
C3 C4 1.435(6) .
C4 C5 1.193(6) .
C5 C6 1.425(6) .
C6 C11 1.394(6) .
C6 C7 1.413(6) .
C7 C8 1.385(7) .
C8 C9 1.382(7) .
C8 C12 1.531(7) .
C9 C10 1.387(7) .
C10 C11 1.372(6) .
C12 C13A 1.45(3) .
C12 C15 1.519(11) .
C12 C14A 1.54(3) .
C12 C14 1.571(13) .
C12 C13 1.577(13) .
C12 C15A 1.60(2) .
C16 C17 1.359(6) .
C16 C21 1.390(6) .
C17 C18 1.400(7) .
C18 C19 1.399(8) .
C18 C22 1.444(9) .
C19 C20 1.377(8) .
C20 C21 1.382(7) .
C20 C23 1.488(8) .
C22 F2 1.215(8) .
C22 F3 1.263(13) .
C22 F1 1.285(10) .
C23 F6 1.261(8) .
C23 F4 1.278(8) .
C23 F5 1.335(9) .
C24 C25 1.358(6) .
C24 C29 1.391(6) .
C25 C26 1.370(7) .
C26 C27 1.381(7) .
C26 C30 1.492(9) .
C27 C28 1.382(7) .
C28 C29 1.375(6) .
C28 C31 1.496(7) .
C30 F7A 1.19(2) .
C30 F8 1.200(19) .
C30 F8A 1.290(17) .
C30 F9 1.32(2) .
C30 F9A 1.37(2) .
C30 F7 1.42(2) .
C31 F11 1.309(6) .
C31 F10 1.311(6) .
C31 F12 1.345(7) .
S1' O3' 1.414(3) .
S1' O4' 1.425(3) .
S1' N2' 1.681(4) .
S1' C16' 1.752(5) .
S2' O2' 1.422(3) .
S2' O1' 1.424(3) .
S2' N2' 1.683(4) .
S2' C24' 1.785(5) .
N1' C3' 1.333(5) .
N1' C3' 1.333(5) 2_656
N2' C11' 1.452(5) .
C1' C2' 1.387(6) 2_656
C1' C2' 1.387(6) .
C2' C3' 1.392(7) .
C3' C4' 1.451(6) .
C4' C5' 1.189(6) .
C5' C6' 1.426(6) .
C6' C7' 1.393(7) .
C6' C11' 1.400(6) .
C7' C8' 1.379(7) .
C8' C9' 1.389(7) .
C8' C12' 1.523(7) .
C9' C10' 1.361(6) .
C10' C11' 1.377(6) .
C12' C15B 1.38(3) .
C12' C14B 1.52(3) .
C12' C14' 1.547(12) .
C12' C13' 1.567(12) .
C12' C15' 1.584(13) .
C12' C13B 1.60(2) .
C16' C17' 1.386(6) .
C16' C21' 1.386(6) .
C17' C18' 1.385(6) .
C18' C19' 1.396(8) .
C18' C22' 1.458(9) .
C19' C20' 1.363(8) .
C20' C21' 1.366(7) .
C20' C23' 1.507(8) .
C22' F3' 1.222(9) .
C22' F1' 1.252(10) .
C22' F2' 1.290(12) .
C23' F5' 1.244(8) .
C23' F6' 1.281(7) .
C23' F4' 1.370(9) .
C24' C25' 1.355(6) .
C24' C29' 1.398(6) .
C25' C26' 1.373(7) .
C26' C27' 1.380(7) .
C26' C30' 1.500(9) .
C27' C28' 1.375(7) .
C28' C29' 1.371(6) .
C28' C31' 1.502(7) .
C30' F9B 1.18(2) .
C30' F7' 1.270(16) .
C30' F8' 1.275(17) .
C30' F7B 1.30(3) .
C30' F8B 1.315(17) .
C30' F9' 1.39(2) .
C31' F10' 1.301(6) .
C31' F11' 1.300(6) .
C31' F12' 1.353(6) .
